data_7046066
loop_
_publ_author_name
'Curnock, Emily'
'Levason, William'
'Light, Mark E.'
'Luthra, Sajinder K.'
'McRobbie, Graeme'
'Monzittu, Francesco M.'
'Reid, Gillian'
'Williams, R. Nathan'

_publ_section_title
;
 Group 3 metal trihalide complexes with neutral N-donor ligands -
 exploring their affinity towards fluoride.
;
_journal_issue 17
_journal_name_full 'Dalton transactions (Cambridge, England : 2003)'
_journal_page_first 6059
_journal_page_last 6068
_journal_paper_doi 10.1039/c8dt00480c
_journal_volume 47
_journal_year 2018
_chemical_formula_moiety 'C30 H26 Cl6 La2 N6 O2'
_chemical_formula_sum 'C30 H26 Cl6 La2 N6 O2'
_chemical_formula_weight 993.09
_space_group_crystal_system triclinic
_space_group_IT_number 2
_space_group_name_Hall '-P 1'
_space_group_name_H-M_alt 'P -1'
_symmetry_space_group_name_Hall '-P 1'
_symmetry_space_group_name_H-M 'P -1'
_atom_sites_solution_hydrogens mixed
_atom_sites_solution_primary direct
_audit_creation_date 2016-08-04
_audit_creation_method
;
Olex2 1.2
(compiled 2016.02.19 svn.r3266 for OlexSys, GUI svn.r5155)
;
_audit_update_record
;
2017-12-11 deposited with the CCDC.
2018-03-02 downloaded from the CCDC.
;
_cell_angle_alpha 94.048(3)
_cell_angle_beta 109.768(3)
_cell_angle_gamma 113.865(4)
_cell_formula_units_Z 1
_cell_length_a 9.7676(4)
_cell_length_b 9.9809(4)
_cell_length_c 10.3396(3)
_cell_measurement_reflns_used 11074
_cell_measurement_temperature 100(2)
_cell_measurement_theta_max 32.2440
_cell_measurement_theta_min 2.1740
_cell_volume 841.92(7)
_computing_cell_refinement 'CrysAlisPro 1.171.38.41 (Rigaku OD, 2015)'
_computing_data_collection 'CrysAlisPro 1.171.38.41 (Rigaku OD, 2015)'
_computing_data_reduction 'CrysAlisPro 1.171.38.41 (Rigaku OD, 2015)'
_computing_molecular_graphics 'Olex2 (Dolomanov et al., 2009)'
_computing_publication_material 'Olex2 (Dolomanov et al., 2009)'
_computing_structure_refinement 'ShelXL (Sheldrick, 2015)'
_computing_structure_solution 'ShelXS (Sheldrick, 2008)'
_diffrn_ambient_temperature 100(2)
_diffrn_detector 'CCD plate'
_diffrn_detector_area_resol_mean 28.5714
_diffrn_detector_type 'Rigaku HG Saturn724+ (2x2 bin mode)'
_diffrn_measured_fraction_theta_full 0.996
_diffrn_measured_fraction_theta_max 0.996
_diffrn_measurement_device 'four-circle \k diffractometer'
_diffrn_measurement_device_type 'Rigaku AFC12 (Right)'
_diffrn_measurement_method 'profile data from \w-scans'
_diffrn_measurement_specimen_support 'MiTeGen micromount'
_diffrn_radiation_collimation 'Confocal mirrors, VHF Varimax '
_diffrn_radiation_type MoK\a
_diffrn_radiation_wavelength 0.71075
_diffrn_reflns_av_R_equivalents 0.0566
_diffrn_reflns_av_unetI/netI 0.0445
_diffrn_reflns_Laue_measured_fraction_full 0.996
_diffrn_reflns_Laue_measured_fraction_max 0.996
_diffrn_reflns_limit_h_max 12
_diffrn_reflns_limit_h_min -12
_diffrn_reflns_limit_k_max 12
_diffrn_reflns_limit_k_min -12
_diffrn_reflns_limit_l_max 12
_diffrn_reflns_limit_l_min -12
_diffrn_reflns_number 10844
_diffrn_reflns_point_group_measured_fraction_full 0.996
_diffrn_reflns_point_group_measured_fraction_max 0.996
_diffrn_reflns_theta_full 26.000
_diffrn_reflns_theta_max 26.000
_diffrn_reflns_theta_min 2.490
_diffrn_source 'Rotating Anode'
_diffrn_source_current 55.0
_diffrn_source_power 2.475
_diffrn_source_voltage 45.0
_exptl_absorpt_coefficient_mu 3.018
_exptl_absorpt_correction_T_max 1.00000
_exptl_absorpt_correction_T_min 0.53748
_exptl_absorpt_correction_type multi-scan
_exptl_absorpt_process_details
;
CrysAlisPro 1.171.38.41 (Rigaku Oxford Diffraction, 2015)
Empirical absorption correction using spherical harmonics,
 implemented in SCALE3 ABSPACK scaling algorithm.
;
_exptl_crystal_colour colourless
_exptl_crystal_density_diffrn 1.959
_exptl_crystal_description chunk
_exptl_crystal_F_000 480
_exptl_crystal_size_max 0.039
_exptl_crystal_size_mid 0.028
_exptl_crystal_size_min 0.019
_refine_diff_density_max 1.233
_refine_diff_density_min -0.687
_refine_diff_density_rms 0.138
_refine_ls_extinction_method none
_refine_ls_goodness_of_fit_ref 0.976
_refine_ls_hydrogen_treatment mixed
_refine_ls_matrix_type full
_refine_ls_number_parameters 216
_refine_ls_number_reflns 3299
_refine_ls_number_restraints 0
_refine_ls_restrained_S_all 0.976
_refine_ls_R_factor_all 0.0294
_refine_ls_R_factor_gt 0.0249
_refine_ls_shift/su_max 0.001
_refine_ls_shift/su_mean 0.000
_refine_ls_structure_factor_coef Fsqd
_refine_ls_weighting_details 'w=1/[\s^2^(Fo^2^)+(0.0370P)^2^] where P=(Fo^2^+2Fc^2^)/3'
_refine_ls_weighting_scheme calc
_refine_ls_wR_factor_gt 0.0570
_refine_ls_wR_factor_ref 0.0586
_reflns_Friedel_coverage 0.000
_reflns_number_gt 3006
_reflns_number_total 3299
_reflns_threshold_expression 'I > 2\s(I)'
_cod_data_source_file c8dt00480c2.cif
_cod_data_source_block 2016rnw7945-05r
_cod_depositor_comments 'Adding full bibliography for 7046064--7046071.cif.'
_cod_original_cell_volume 841.92(6)
_cod_database_code 7046066
_shelxl_version_number 2014-1
_shelx_space_group_comment
;
The symmetry employed for this shelxl refinement is uniquely defined
by the following loop, which should always be used as a source of
symmetry information in preference to the above space-group names.
They are only intended as comments.
;
_reflns_odcompleteness_completeness 90.35
_reflns_odcompleteness_iscentric 1
_reflns_odcompleteness_theta 32.32
_olex2_refinement_description
;
1. Fixed Uiso
 At 1.2 times of:
  All C(H) groups
2.a Aromatic/amide H refined with riding coordinates:
 C15(H15), C3(H3), C7(H7), C1(H1), C4(H4), C2(H2), C9(H9), C8(H8), C12(H12),
 C14(H14), C13(H13)
;
_olex2_submission_special_instructions 'No special instructions were received'
_oxdiff_exptl_absorpt_empirical_details
;
Empirical correction (ABSPACK) includes:
- Absorption correction using spherical harmonics
- Frame scaling
- Detector area scaling
;
_oxdiff_exptl_absorpt_empirical_full_max 3.697
_oxdiff_exptl_absorpt_empirical_full_min 0.200

loop_
_space_group_symop_operation_xyz
'x, y, z'
'-x, -y, -z'

loop_
_atom_site_label
_atom_site_type_symbol
_atom_site_fract_x
_atom_site_fract_y
_atom_site_fract_z
_atom_site_U_iso_or_equiv
_atom_site_adp_type
_atom_site_occupancy
_atom_site_site_symmetry_order
_atom_site_calc_flag
_atom_site_refinement_flags_posn
La1 La 0.97564(2) 0.27579(2) 0.37861(2) 0.00972(7) Uani 1 1 d .
Cl1 Cl 0.91659(8) -0.00183(8) 0.22267(8) 0.01363(16) Uani 1 1 d .
Cl3 Cl 1.01034(9) 0.57464(8) 0.36066(8) 0.01666(17) Uani 1 1 d .
Cl2 Cl 1.27268(8) 0.29309(8) 0.56078(8) 0.01763(17) Uani 1 1 d .
O1 O 0.8767(3) 0.0710(3) 0.5099(3) 0.0143(5) Uani 1 1 d .
N1 N 0.6611(3) 0.1918(3) 0.3038(3) 0.0146(6) Uani 1 1 d .
N3 N 1.1282(3) 0.3602(3) 0.2069(3) 0.0117(5) Uani 1 1 d .
N2 N 0.7936(3) 0.2479(3) 0.1085(3) 0.0107(5) Uani 1 1 d .
C10 C 0.8635(3) 0.2833(3) 0.0153(3) 0.0127(6) Uani 1 1 d .
C11 C 1.0408(3) 0.3269(3) 0.0654(3) 0.0122(6) Uani 1 1 d .
C15 C 1.2901(3) 0.4099(3) 0.2534(3) 0.0151(7) Uani 1 1 d .
H15 H 1.3520 0.4352 0.3527 0.018 Uiso 1 1 calc R
C5 C 0.5577(3) 0.1675(3) 0.1691(3) 0.0125(6) Uani 1 1 d .
C3 C 0.3278(4) 0.0824(3) 0.2327(4) 0.0178(7) Uani 1 1 d .
H3 H 0.2136 0.0435 0.2078 0.021 Uiso 1 1 calc R
C7 C 0.5371(4) 0.2005(3) -0.0734(3) 0.0157(7) Uani 1 1 d .
H7 H 0.4235 0.1699 -0.1023 0.019 Uiso 1 1 calc R
C6 C 0.6317(3) 0.2064(3) 0.0639(3) 0.0126(6) Uani 1 1 d .
C1 C 0.5978(4) 0.1631(4) 0.4016(3) 0.0182(7) Uani 1 1 d .
H1 H 0.6701 0.1796 0.4964 0.022 Uiso 1 1 calc R
C4 C 0.3898(3) 0.1110(3) 0.1308(3) 0.0153(7) Uani 1 1 d .
H4 H 0.3188 0.0924 0.0349 0.018 Uiso 1 1 calc R
C2 C 0.4335(4) 0.1109(4) 0.3720(3) 0.0178(7) Uani 1 1 d .
H2 H 0.3943 0.0951 0.4449 0.021 Uiso 1 1 calc R
C9 C 0.7752(4) 0.2816(3) -0.1233(3) 0.0148(7) Uani 1 1 d .
H9 H 0.8277 0.3089 -0.1865 0.018 Uiso 1 1 calc R
C8 C 0.6104(4) 0.2397(3) -0.1674(3) 0.0166(7) Uani 1 1 d .
H8 H 0.5481 0.2379 -0.2613 0.020 Uiso 1 1 calc R
C12 C 1.1142(4) 0.3353(3) -0.0303(3) 0.0155(7) Uani 1 1 d .
H12 H 1.0501 0.3069 -0.1294 0.019 Uiso 1 1 calc R
C14 C 1.3720(4) 0.4265(3) 0.1648(4) 0.0172(7) Uani 1 1 d .
H14 H 1.4875 0.4652 0.2025 0.021 Uiso 1 1 calc R
C13 C 1.2819(4) 0.3855(3) 0.0207(4) 0.0177(7) Uani 1 1 d .
H13 H 1.3340 0.3915 -0.0429 0.021 Uiso 1 1 calc R
H1A H 0.836(4) -0.013(4) 0.467(4) 0.024(11) Uiso 1 1 d .
H1B H 0.942(5) 0.086(4) 0.591(5) 0.029(12) Uiso 1 1 d .

loop_
_atom_site_aniso_label
_atom_site_aniso_U_11
_atom_site_aniso_U_22
_atom_site_aniso_U_33
_atom_site_aniso_U_23
_atom_site_aniso_U_13
_atom_site_aniso_U_12
La1 0.00712(10) 0.01117(10) 0.00863(11) 0.00339(7) 0.00292(7) 0.00216(7)
Cl1 0.0116(3) 0.0129(3) 0.0118(4) 0.0014(3) 0.0026(3) 0.0033(3)
Cl3 0.0251(4) 0.0139(3) 0.0119(4) 0.0050(3) 0.0100(3) 0.0073(3)
Cl2 0.0096(3) 0.0189(4) 0.0174(4) 0.0046(3) 0.0012(3) 0.0035(3)
O1 0.0152(12) 0.0132(12) 0.0138(13) 0.0044(10) 0.0056(11) 0.0059(10)
N1 0.0097(12) 0.0175(13) 0.0137(14) 0.0063(11) 0.0045(11) 0.0035(10)
N3 0.0119(12) 0.0108(12) 0.0096(14) 0.0025(10) 0.0036(11) 0.0032(10)
N2 0.0078(12) 0.0083(11) 0.0123(14) 0.0015(10) 0.0037(11) 0.0006(9)
C10 0.0129(15) 0.0102(13) 0.0126(16) 0.0041(12) 0.0036(13) 0.0041(12)
C11 0.0126(14) 0.0087(13) 0.0152(17) 0.0057(12) 0.0070(13) 0.0031(12)
C15 0.0101(14) 0.0118(14) 0.0157(18) 0.0038(13) 0.0016(13) 0.0006(12)
C5 0.0103(14) 0.0107(13) 0.0144(17) 0.0041(12) 0.0040(13) 0.0036(12)
C3 0.0099(14) 0.0167(15) 0.026(2) 0.0073(14) 0.0086(14) 0.0046(12)
C7 0.0101(14) 0.0133(14) 0.0158(18) 0.0025(13) -0.0005(13) 0.0030(12)
C6 0.0093(14) 0.0107(13) 0.0135(17) 0.0029(12) 0.0030(13) 0.0019(11)
C1 0.0162(16) 0.0235(16) 0.0158(18) 0.0077(14) 0.0074(14) 0.0087(14)
C4 0.0088(14) 0.0153(15) 0.0185(18) 0.0045(13) 0.0033(13) 0.0041(12)
C2 0.0162(16) 0.0207(16) 0.0196(18) 0.0063(14) 0.0116(14) 0.0075(13)
C9 0.0168(15) 0.0141(14) 0.0131(17) 0.0060(12) 0.0066(13) 0.0058(12)
C8 0.0173(16) 0.0160(15) 0.0115(17) 0.0048(13) 0.0029(13) 0.0052(13)
C12 0.0178(16) 0.0159(15) 0.0141(17) 0.0062(13) 0.0069(14) 0.0080(13)
C14 0.0101(15) 0.0160(15) 0.0221(19) 0.0066(14) 0.0060(14) 0.0030(12)
C13 0.0181(16) 0.0164(15) 0.0228(19) 0.0074(14) 0.0151(15) 0.0057(13)

loop_
_atom_type_symbol
_atom_type_description
_atom_type_scat_dispersion_real
_atom_type_scat_dispersion_imag
_atom_type_scat_source
C C 0.0033 0.0016 'International Tables Vol C Tables 4.2.6.8 and 6.1.1.4'
H H 0.0000 0.0000 'International Tables Vol C Tables 4.2.6.8 and 6.1.1.4'
Cl Cl 0.1484 0.1585 'International Tables Vol C Tables 4.2.6.8 and 6.1.1.4'
La La -0.2871 2.4523 'International Tables Vol C Tables 4.2.6.8 and 6.1.1.4'
N N 0.0061 0.0033 'International Tables Vol C Tables 4.2.6.8 and 6.1.1.4'
O O 0.0106 0.0060 'International Tables Vol C Tables 4.2.6.8 and 6.1.1.4'

loop_
_geom_angle_atom_site_label_1
_geom_angle_atom_site_label_2
_geom_angle_atom_site_label_3
_geom_angle
_geom_angle_site_symmetry_3
Cl1 La1 Cl3 144.65(2) 2_766
Cl1 La1 Cl3 143.98(2) .
Cl3 La1 Cl3 70.77(2) 2_766
Cl2 La1 Cl1 86.82(2) .
Cl2 La1 Cl3 82.93(2) 2_766
Cl2 La1 Cl3 110.27(2) .
O1 La1 Cl1 72.14(6) .
O1 La1 Cl3 72.71(6) 2_766
O1 La1 Cl3 140.69(6) .
O1 La1 Cl2 78.77(6) .
O1 La1 N1 73.83(7) .
O1 La1 N3 145.03(8) .
O1 La1 N2 121.03(7) .
N1 La1 Cl1 92.84(6) .
N1 La1 Cl3 80.87(6) 2_766
N1 La1 Cl3 86.46(6) .
N1 La1 Cl2 151.27(5) .
N1 La1 N3 123.53(7) .
N1 La1 N2 61.59(7) .
N3 La1 Cl1 76.58(6) .
N3 La1 Cl3 135.32(5) 2_766
N3 La1 Cl3 74.01(6) .
N3 La1 Cl2 84.35(6) .
N3 La1 N2 62.21(7) .
N2 La1 Cl1 73.58(6) .
N2 La1 Cl3 74.54(5) .
N2 La1 Cl3 129.74(6) 2_766
N2 La1 Cl2 144.06(6) .
La1 Cl3 La1 109.24(2) 2_766
La1 O1 H1A 116(3) .
La1 O1 H1B 115(3) .
H1A O1 H1B 113(4) .
C5 N1 La1 122.86(19) .
C1 N1 La1 119.1(2) .
C1 N1 C5 117.9(3) .
C11 N3 La1 120.09(17) .
C15 N3 La1 120.76(19) .
C15 N3 C11 118.0(3) .
C10 N2 La1 120.40(19) .
C10 N2 C6 118.3(3) .
C6 N2 La1 121.20(19) .
N2 C10 C11 117.7(3) .
N2 C10 C9 122.1(3) .
C9 C10 C11 120.2(3) .
N3 C11 C10 117.7(3) .
N3 C11 C12 121.5(3) .
C12 C11 C10 120.8(3) .
N3 C15 H15 118.2 .
N3 C15 C14 123.6(3) .
C14 C15 H15 118.2 .
N1 C5 C6 116.9(2) .
N1 C5 C4 121.5(3) .
C4 C5 C6 121.6(3) .
C4 C3 H3 120.3 .
C4 C3 C2 119.4(3) .
C2 C3 H3 120.3 .
C6 C7 H7 120.4 .
C8 C7 H7 120.4 .
C8 C7 C6 119.1(3) .
N2 C6 C5 117.1(3) .
N2 C6 C7 122.2(3) .
C7 C6 C5 120.7(3) .
N1 C1 H1 118.1 .
N1 C1 C2 123.7(3) .
C2 C1 H1 118.1 .
C5 C4 H4 120.2 .
C3 C4 C5 119.5(3) .
C3 C4 H4 120.2 .
C3 C2 H2 121.1 .
C1 C2 C3 117.9(3) .
C1 C2 H2 121.1 .
C10 C9 H9 120.5 .
C8 C9 C10 119.0(3) .
C8 C9 H9 120.5 .
C7 C8 H8 120.4 .
C9 C8 C7 119.3(3) .
C9 C8 H8 120.4 .
C11 C12 H12 120.4 .
C13 C12 C11 119.2(3) .
C13 C12 H12 120.4 .
C15 C14 H14 120.8 .
C13 C14 C15 118.4(3) .
C13 C14 H14 120.8 .
C12 C13 H13 120.4 .
C14 C13 C12 119.2(3) .
C14 C13 H13 120.4 .

loop_
_geom_bond_atom_site_label_1
_geom_bond_atom_site_label_2
_geom_bond_distance
_geom_bond_site_symmetry_2
La1 Cl1 2.8385(8) .
La1 Cl3 2.9209(8) 2_766
La1 Cl3 2.8894(7) .
La1 Cl2 2.8014(8) .
La1 O1 2.576(2) .
La1 N1 2.638(2) .
La1 N3 2.659(2) .
La1 N2 2.677(2) .
Cl3 La1 2.9210(8) 2_766
O1 H1A 0.78(4) .
O1 H1B 0.83(4) .
N1 C5 1.349(4) .
N1 C1 1.344(4) .
N3 C11 1.355(4) .
N3 C15 1.340(4) .
N2 C10 1.349(4) .
N2 C6 1.355(4) .
C10 C11 1.486(4) .
C10 C9 1.395(4) .
C11 C12 1.394(4) .
C15 H15 0.9500 .
C15 C14 1.385(4) .
C5 C6 1.490(4) .
C5 C4 1.395(4) .
C3 H3 0.9500 .
C3 C4 1.376(4) .
C3 C2 1.386(5) .
C7 H7 0.9500 .
C7 C6 1.389(4) .
C7 C8 1.381(4) .
C1 H1 0.9500 .
C1 C2 1.382(4) .
C4 H4 0.9500 .
C2 H2 0.9500 .
C9 H9 0.9500 .
C9 C8 1.380(4) .
C8 H8 0.9500 .
C12 H12 0.9500 .
C12 C13 1.389(4) .
C14 H14 0.9500 .
C14 C13 1.377(5) .
C13 H13 0.9500 .

loop_
_geom_torsion_atom_site_label_1
_geom_torsion_atom_site_label_2
_geom_torsion_atom_site_label_3
_geom_torsion_atom_site_label_4
_geom_torsion
La1 N1 C5 C6 -6.5(4)
La1 N1 C5 C4 174.5(2)
La1 N1 C1 C2 -176.5(2)
La1 N3 C11 C10 17.0(3)
La1 N3 C11 C12 -164.0(2)
La1 N3 C15 C14 166.5(2)
La1 N2 C10 C11 4.4(3)
La1 N2 C10 C9 -174.9(2)
La1 N2 C6 C5 -3.8(3)
La1 N2 C6 C7 175.8(2)
N1 C5 C6 N2 6.6(4)
N1 C5 C6 C7 -173.0(3)
N1 C5 C4 C3 1.5(5)
N1 C1 C2 C3 2.0(5)
N3 C11 C12 C13 -3.0(4)
N3 C15 C14 C13 -2.0(5)
N2 C10 C11 N3 -14.1(4)
N2 C10 C11 C12 166.9(3)
N2 C10 C9 C8 -1.2(5)
C10 N2 C6 C5 179.8(3)
C10 N2 C6 C7 -0.5(4)
C10 C11 C12 C13 176.0(3)
C10 C9 C8 C7 -0.1(5)
C11 N3 C15 C14 -1.2(4)
C11 C10 C9 C8 179.6(3)
C11 C12 C13 C14 -0.3(4)
C15 N3 C11 C10 -175.3(3)
C15 N3 C11 C12 3.7(4)
C15 C14 C13 C12 2.7(4)
C5 N1 C1 C2 -0.3(5)
C6 N2 C10 C11 -179.3(3)
C6 N2 C10 C9 1.5(4)
C6 C5 C4 C3 -177.4(3)
C6 C7 C8 C9 1.0(5)
C1 N1 C5 C6 177.5(3)
C1 N1 C5 C4 -1.5(4)
C4 C5 C6 N2 -174.4(3)
C4 C5 C6 C7 5.9(4)
C4 C3 C2 C1 -1.9(5)
C2 C3 C4 C5 0.3(5)
C9 C10 C11 N3 165.2(3)
C9 C10 C11 C12 -13.8(4)
C8 C7 C6 N2 -0.7(5)
C8 C7 C6 C5 178.9(3)
